data_7237905
loop_
_publ_author_name
'Saccone, Marco'
'Pfletscher, Michael'
'Kather, Sven'
'W\"olper, Christoph'
'Daniliuc, Constantin'
'Mezger, Markus'
'Giese, Michael'

_publ_section_title
;
 Improving the mesomorphic behaviour of supramolecular liquid crystals by
 resonance-assisted hydrogen bonding
;
_journal_issue 28
_journal_name_full 'Journal of Materials Chemistry C'
_journal_page_first 8643
_journal_paper_doi 10.1039/C9TC02787D
_journal_volume 7
_journal_year 2019
_chemical_formula_sum 'C58 H70 N10 O7'
_chemical_formula_weight 1019.24
_space_group_crystal_system triclinic
_space_group_IT_number 2
_space_group_name_Hall '-P 1'
_space_group_name_H-M_alt 'P -1'
_atom_sites_solution_hydrogens mixed
_atom_sites_solution_primary direct
_atom_sites_solution_secondary difmap
_audit_creation_method SHELXL-2017/1
_audit_update_record
;
2018-12-21 deposited with the CCDC.	2019-06-14 downloaded from the CCDC.
;
_cell_angle_alpha 100.6069(12)
_cell_angle_beta 108.1099(11)
_cell_angle_gamma 111.4086(11)
_cell_formula_units_Z 2
_cell_length_a 13.6197(4)
_cell_length_b 14.7142(5)
_cell_length_c 16.3128(5)
_cell_measurement_reflns_used 9560
_cell_measurement_temperature 120(2)
_cell_measurement_theta_max 77.50
_cell_measurement_theta_min 3.03
_cell_volume 2724.37(16)
_computing_cell_refinement 'Bruker APEX3(v2017.3-0)'
_computing_data_collection 'Bruker APEX3(v2017.3-0)'
_computing_data_reduction 'Bruker APEX3(v2017.3-0)'
_computing_molecular_graphics 'ORTEP/PLATON (Spek)'
_computing_publication_material 'BRUKER AXS SHELXTL (c) 2008 / Vers. 2008/4'
_computing_structure_refinement 'SHELXL-2017/1 (Sheldrick, 2017)'
_computing_structure_solution 'Bruker APEX3(v2017.3-0)'
_diffrn_ambient_temperature 120(2)
_diffrn_detector_area_resol_mean 7.3910
_diffrn_measured_fraction_theta_full 0.999
_diffrn_measured_fraction_theta_max 0.991
_diffrn_measurement_device_type 'Bruker D8 Venture (Photon II detector)'
_diffrn_measurement_method 'Data collection strategy APEX 3/Queen'
_diffrn_radiation_monochromator 'multilayer mirror'
_diffrn_radiation_type CuK\a
_diffrn_radiation_wavelength 1.54178
_diffrn_reflns_av_R_equivalents 0.0412
_diffrn_reflns_av_unetI/netI 0.0176
_diffrn_reflns_Laue_measured_fraction_full 0.999
_diffrn_reflns_Laue_measured_fraction_max 0.991
_diffrn_reflns_limit_h_max 17
_diffrn_reflns_limit_h_min -17
_diffrn_reflns_limit_k_max 18
_diffrn_reflns_limit_k_min -18
_diffrn_reflns_limit_l_max 20
_diffrn_reflns_limit_l_min -20
_diffrn_reflns_number 186048
_diffrn_reflns_point_group_measured_fraction_full 0.999
_diffrn_reflns_point_group_measured_fraction_max 0.991
_diffrn_reflns_theta_full 67.679
_diffrn_reflns_theta_max 79.263
_diffrn_reflns_theta_min 3.026
_diffrn_source 'micro-focus sealed tube'
_diffrn_source_type 'INCOATEC I\mS 3.0'
_exptl_absorpt_coefficient_mu 0.669
_exptl_absorpt_correction_T_max 0.75
_exptl_absorpt_correction_T_min 0.63
_exptl_absorpt_correction_type multi-scan
_exptl_absorpt_process_details
; 
 SADABS
 R.H. Blessing, Acta Cryst. (1995) A51 33-38 
;
_exptl_crystal_colour 'pale orange'
_exptl_crystal_density_diffrn 1.242
_exptl_crystal_description tablet
_exptl_crystal_F_000 1088
_exptl_crystal_size_max 0.337
_exptl_crystal_size_mid 0.188
_exptl_crystal_size_min 0.178
_refine_diff_density_max 0.230
_refine_diff_density_min -0.226
_refine_diff_density_rms 0.045
_refine_ls_extinction_method none
_refine_ls_goodness_of_fit_ref 1.041
_refine_ls_hydrogen_treatment mixed
_refine_ls_matrix_type full
_refine_ls_number_parameters 712
_refine_ls_number_reflns 11717
_refine_ls_number_restraints 0
_refine_ls_restrained_S_all 1.041
_refine_ls_R_factor_all 0.0470
_refine_ls_R_factor_gt 0.0388
_refine_ls_shift/su_max 0.001
_refine_ls_shift/su_mean 0.000
_refine_ls_structure_factor_coef Fsqd
_refine_ls_weighting_details 'w=1/[\s^2^(Fo^2^)+(0.0408P)^2^+1.0349P] where P=(Fo^2^+2Fc^2^)/3'
_refine_ls_weighting_scheme calc
_refine_ls_wR_factor_gt 0.0944
_refine_ls_wR_factor_ref 0.1028
_reflns_Friedel_coverage 0.000
_reflns_number_gt 10051
_reflns_number_total 11717
_reflns_threshold_expression 'I > 2\s(I)'
_cod_data_source_file c9tc02787d4.cif
_cod_data_source_block sk_lc038m
_cod_depositor_comments
;
The following automatic conversions were performed:

data item '_atom_sites_solution_secondary' value 'diffmap' was
changed to 'difmap'.

Automatic conversion script
Id: cif_fix_values 6909 2019-04-08 15:41:33Z antanas 
;
_cod_original_cell_volume 2724.36(15)
_cod_database_code 7237905
_shelx_shelxl_version_number 2017/1
_shelx_space_group_comment
;
The symmetry employed for this shelxl refinement is uniquely defined
by the following loop, which should always be used as a source of
symmetry information in preference to the above space-group names.
They are only intended as comments.
;
_shelx_estimated_absorpt_t_min 0.806
_shelx_estimated_absorpt_t_max 0.890

loop_
_space_group_symop_operation_xyz
'x, y, z'
'-x, -y, -z'

loop_
_atom_site_label
_atom_site_type_symbol
_atom_site_fract_x
_atom_site_fract_y
_atom_site_fract_z
_atom_site_U_iso_or_equiv
_atom_site_adp_type
_atom_site_occupancy
_atom_site_site_symmetry_order
_atom_site_calc_flag
_atom_site_refinement_flags_posn
_atom_site_refinement_flags_adp
_atom_site_refinement_flags_occupancy
_atom_site_disorder_assembly
_atom_site_disorder_group
O1_1 O 0.18086(8) 0.55842(7) 0.07764(5) 0.03133(18) Uani 1 1 d . . . . .
N1_1 N 0.44454(9) 0.16248(8) 0.49324(7) 0.0316(2) Uani 1 1 d . . . . .
N2_1 N 0.34502(8) 0.30263(7) 0.30060(6) 0.0270(2) Uani 1 1 d . . . . .
N3_1 N 0.33673(8) 0.38323(7) 0.33182(6) 0.02613(19) Uani 1 1 d . . . . .
C4_1 C 0.38184(10) 0.25983(9) 0.36926(8) 0.0262(2) Uani 1 1 d . . . . .
C5_1 C 0.29790(9) 0.42643(9) 0.26515(7) 0.0253(2) Uani 1 1 d . . . . .
C8_1 C 0.21986(10) 0.52003(9) 0.14344(8) 0.0267(2) Uani 1 1 d . . . . .
C9_1 C 0.16599(11) 0.64977(9) 0.10326(8) 0.0312(2) Uani 1 1 d . . . . .
H9A_1 H 0.241004 0.709242 0.146625 0.037 Uiso 1 1 calc R U . . .
H9B_1 H 0.111172 0.638145 0.132825 0.037 Uiso 1 1 calc R U . . .
C10_1 C 0.11853(11) 0.67074(10) 0.01554(8) 0.0307(2) Uani 1 1 d . . . . .
H10A_1 H 0.046733 0.608351 -0.028493 0.037 Uiso 1 1 calc R U . . .
H10B_1 H 0.175592 0.684025 -0.011903 0.037 Uiso 1 1 calc R U . . .
C11_1 C 0.09222(11) 0.76282(10) 0.03088(8) 0.0336(3) Uani 1 1 d . . . . .
H11A_1 H 0.162918 0.824383 0.077465 0.040 Uiso 1 1 calc R U . . .
H11B_1 H 0.031887 0.747914 0.055032 0.040 Uiso 1 1 calc R U . . .
C12_1 C 0.05068(11) 0.78730(10) -0.05685(9) 0.0343(3) Uani 1 1 d . . . . .
H12A_1 H 0.114950 0.811231 -0.076323 0.041 Uiso 1 1 calc R U . . .
H12B_1 H -0.013252 0.722995 -0.105875 0.041 Uiso 1 1 calc R U . . .
C13_1 C 0.00886(13) 0.86961(11) -0.04585(10) 0.0418(3) Uani 1 1 d . . . . .
H13A_1 H 0.074761 0.935795 -0.001054 0.050 Uiso 1 1 calc R U . . .
H13B_1 H -0.050259 0.848776 -0.020781 0.050 Uiso 1 1 calc R U . . .
C14_1 C -0.04293(14) 0.88686(12) -0.13557(11) 0.0489(4) Uani 1 1 d . . . . .
H14A_1 H 0.016206 0.910719 -0.159349 0.073 Uiso 1 1 calc R U . . .
H14B_1 H -0.069987 0.939289 -0.124648 0.073 Uiso 1 1 calc R U . . .
H14C_1 H -0.108264 0.821647 -0.180318 0.073 Uiso 1 1 calc R U . . .
C2A_1 C 0.39947(11) 0.11409(10) 0.40301(9) 0.0333(3) Uani 1 1 d . . . . .
H2A_1 H 0.388602 0.045049 0.381861 0.040 Uiso 1 1 calc R U . . .
C3A_1 C 0.36772(11) 0.15950(9) 0.33860(8) 0.0315(2) Uani 1 1 d . . . . .
H3A_1 H 0.337020 0.122800 0.274985 0.038 Uiso 1 1 calc R U . . .
C6A_1 C 0.26649(10) 0.38272(9) 0.17131(8) 0.0289(2) Uani 1 1 d . . . . .
H6A_1 H 0.272015 0.321145 0.149274 0.035 Uiso 1 1 calc R U . . .
C7A_1 C 0.22777(10) 0.42905(9) 0.11137(8) 0.0295(2) Uani 1 1 d . . . . .
H7A_1 H 0.206242 0.399206 0.047836 0.035 Uiso 1 1 calc R U . . .
C2B_1 C 0.45960(10) 0.25991(10) 0.52162(8) 0.0313(2) Uani 1 1 d . . . . .
H2B_1 H 0.492263 0.295314 0.585673 0.038 Uiso 1 1 calc R U . . .
C3B_1 C 0.43040(10) 0.31189(9) 0.46318(8) 0.0290(2) Uani 1 1 d . . . . .
H3B_1 H 0.443085 0.381226 0.486391 0.035 Uiso 1 1 calc R U . . .
C6B_1 C 0.28915(10) 0.51608(9) 0.29649(8) 0.0290(2) Uani 1 1 d . . . . .
H6B_1 H 0.309393 0.545160 0.359889 0.035 Uiso 1 1 calc R U . . .
C7B_1 C 0.25107(11) 0.56415(9) 0.23630(8) 0.0300(2) Uani 1 1 d . . . . .
H7B_1 H 0.246501 0.626231 0.258399 0.036 Uiso 1 1 calc R U . . .
O1_2 O 0.70546(7) -0.61519(6) 1.48240(5) 0.03053(18) Uani 1 1 d . . . . .
N1_2 N 0.40317(9) -0.29505(8) 1.00362(7) 0.0320(2) Uani 1 1 d . . . . .
N2_2 N 0.53671(9) -0.39665(7) 1.21899(7) 0.0293(2) Uani 1 1 d . . . . .
N3_2 N 0.53876(8) -0.48216(7) 1.19590(6) 0.0280(2) Uani 1 1 d . . . . .
C4_2 C 0.49162(10) -0.36626(9) 1.14298(8) 0.0274(2) Uani 1 1 d . . . . .
C5_2 C 0.58120(10) -0.51429(9) 1.27049(8) 0.0265(2) Uani 1 1 d . . . . .
C8_2 C 0.66415(10) -0.58780(9) 1.40873(8) 0.0265(2) Uani 1 1 d . . . . .
C9_2 C 0.72403(11) -0.70595(9) 1.46921(8) 0.0297(2) Uani 1 1 d . . . . .
H9A_2 H 0.782885 -0.697749 1.443945 0.036 Uiso 1 1 calc R U . . .
H9B_2 H 0.651111 -0.768008 1.426370 0.036 Uiso 1 1 calc R U . . .
C10_2 C 0.76575(10) -0.71647(9) 1.56278(8) 0.0286(2) Uani 1 1 d . . . . .
H10A_2 H 0.704039 -0.727626 1.585216 0.034 Uiso 1 1 calc R U . . .
H10B_2 H 0.834027 -0.650734 1.605745 0.034 Uiso 1 1 calc R U . . .
C11_2 C 0.79832(11) -0.80480(9) 1.56357(8) 0.0311(2) Uani 1 1 d . . . . .
H11A_2 H 0.860296 -0.793753 1.541437 0.037 Uiso 1 1 calc R U . . .
H11B_2 H 0.730172 -0.870731 1.520830 0.037 Uiso 1 1 calc R U . . .
C12_2 C 0.84000(10) -0.81365(9) 1.65871(8) 0.0291(2) Uani 1 1 d . . . . .
H12A_2 H 0.903582 -0.745736 1.702539 0.035 Uiso 1 1 calc R U . . .
H12B_2 H 0.775650 -0.830881 1.678477 0.035 Uiso 1 1 calc R U . . .
C13_2 C 0.88274(12) -0.89586(10) 1.66167(9) 0.0348(3) Uani 1 1 d . . . . .
H13A_2 H 0.822680 -0.961710 1.612393 0.042 Uiso 1 1 calc R U . . .
H13B_2 H 0.953093 -0.874046 1.649367 0.042 Uiso 1 1 calc R U . . .
C14_2 C 0.91069(13) -0.91481(11) 1.75295(9) 0.0409(3) Uani 1 1 d . . . . .
H14A_2 H 0.841023 -0.937955 1.765037 0.061 Uiso 1 1 calc R U . . .
H14B_2 H 0.971600 -0.850400 1.801960 0.061 Uiso 1 1 calc R U . . .
H14C_2 H 0.937453 -0.968292 1.750606 0.061 Uiso 1 1 calc R U . . .
C2A_2 C 0.45270(12) -0.23631(10) 1.09188(9) 0.0383(3) Uani 1 1 d . . . . .
H2A_2 H 0.457469 -0.168852 1.106452 0.046 Uiso 1 1 calc R U . . .
C3A_2 C 0.49752(12) -0.26832(10) 1.16338(9) 0.0369(3) Uani 1 1 d . . . . .
H3A_2 H 0.531584 -0.223906 1.225114 0.044 Uiso 1 1 calc R U . . .
C6A_2 C 0.61463(10) -0.45868(9) 1.36200(8) 0.0286(2) Uani 1 1 d . . . . .
H6A_2 H 0.609310 -0.395619 1.376976 0.034 Uiso 1 1 calc R U . . .
C7A_2 C 0.65513(10) -0.49538(9) 1.43008(8) 0.0286(2) Uani 1 1 d . . . . .
H7A_2 H 0.677173 -0.457797 1.492057 0.034 Uiso 1 1 calc R U . . .
C2B_2 C 0.39867(10) -0.38943(9) 0.98520(8) 0.0300(2) Uani 1 1 d . . . . .
H2B_2 H 0.364650 -0.432066 0.922856 0.036 Uiso 1 1 calc R U . . .
C3B_2 C 0.44059(10) -0.42838(9) 1.05150(8) 0.0284(2) Uani 1 1 d . . . . .
H3B_2 H 0.434700 -0.496145 1.034977 0.034 Uiso 1 1 calc R U . . .
C6B_2 C 0.58945(10) -0.60653(9) 1.24965(8) 0.0293(2) Uani 1 1 d . . . . .
H6B_2 H 0.565950 -0.644717 1.187535 0.035 Uiso 1 1 calc R U . . .
C7B_2 C 0.63151(10) -0.64386(9) 1.31817(8) 0.0289(2) Uani 1 1 d . . . . .
H7B_2 H 0.637825 -0.706445 1.303379 0.035 Uiso 1 1 calc R U . . .
O1_3 O 0.96303(8) -0.53772(7) 1.35411(6) 0.03447(19) Uani 1 1 d . . . . .
N1_3 N 0.71002(9) -0.08047(8) 1.01362(7) 0.0353(2) Uani 1 1 d . . . . .
N2_3 N 0.79001(9) -0.25707(8) 1.17507(7) 0.0311(2) Uani 1 1 d . . . . .
N3_3 N 0.81341(8) -0.32475(7) 1.13777(7) 0.0291(2) Uani 1 1 d . . . . .
C4_3 C 0.75907(10) -0.20156(9) 1.11696(8) 0.0299(2) Uani 1 1 d . . . . .
C5_3 C 0.84909(10) -0.37884(9) 1.19456(8) 0.0273(2) Uani 1 1 d . . . . .
C8_3 C 0.92693(10) -0.48918(9) 1.29715(8) 0.0285(2) Uani 1 1 d . . . . .
C9_3 C 1.00555(11) -0.60866(9) 1.32568(8) 0.0297(2) Uani 1 1 d . . . . .
H9A_3 H 1.076461 -0.572186 1.316738 0.036 Uiso 1 1 calc R U . . .
H9B_3 H 0.946348 -0.664874 1.267689 0.036 Uiso 1 1 calc R U . . .
C10_3 C 1.03156(11) -0.65173(9) 1.40291(8) 0.0305(2) Uani 1 1 d . . . . .
H10A_3 H 0.961711 -0.679157 1.415418 0.037 Uiso 1 1 calc R U . . .
H10B_3 H 1.094040 -0.594111 1.458768 0.037 Uiso 1 1 calc R U . . .
C11_3 C 1.06797(11) -0.73716(9) 1.38521(8) 0.0310(2) Uani 1 1 d . . . . .
H11A_3 H 1.138647 -0.710471 1.373669 0.037 Uiso 1 1 calc R U . . .
H11B_3 H 1.005840 -0.795781 1.329904 0.037 Uiso 1 1 calc R U . . .
C12_3 C 1.09183(11) -0.77541(9) 1.46691(8) 0.0320(2) Uani 1 1 d . . . . .
H12A_3 H 1.154701 -0.716167 1.521418 0.038 Uiso 1 1 calc R U . . .
H12B_3 H 1.021557 -0.798953 1.479258 0.038 Uiso 1 1 calc R U . . .
C13_3 C 1.12577(12) -0.86284(10) 1.45536(9) 0.0379(3) Uani 1 1 d . . . . .
H13A_3 H 1.190879 -0.843060 1.436494 0.045 Uiso 1 1 calc R U . . .
H13B_3 H 1.059503 -0.925582 1.406120 0.045 Uiso 1 1 calc R U . . .
C14_3 C 1.16156(15) -0.88784(12) 1.54343(11) 0.0500(4) Uani 1 1 d . . . . .
H14A_3 H 1.098038 -0.905762 1.563200 0.075 Uiso 1 1 calc R U . . .
H14B_3 H 1.230278 -0.827280 1.591297 0.075 Uiso 1 1 calc R U . . .
H14C_3 H 1.179374 -0.946550 1.532363 0.075 Uiso 1 1 calc R U . . .
C2A_3 C 0.7489(2) -0.04643(16) 1.10434(12) 0.0387(4) Uani 0.907(5) 1 d . . P A 1
H2A_3 H 0.760319 0.021031 1.133430 0.046 Uiso 0.907(5) 1 calc R U P A 1
C3A_3 C 0.7736(2) -0.10416(18) 1.15880(13) 0.0368(4) Uani 0.907(5) 1 d . . P A 1
H3A_3 H 0.799864 -0.077331 1.223362 0.044 Uiso 0.907(5) 1 calc R U P A 1
C2B_3 C 0.69108(19) -0.17730(14) 0.97338(10) 0.0347(4) Uani 0.907(5) 1 d . . P A 1
H2B_3 H 0.660976 -0.203378 0.908458 0.042 Uiso 0.907(5) 1 calc R U P A 1
C3B_3 C 0.71311(17) -0.24075(13) 1.02150(10) 0.0325(4) Uani 0.907(5) 1 d . . P A 1
H3B_3 H 0.697429 -0.309145 0.990541 0.039 Uiso 0.907(5) 1 calc R U P A 1
C2A'_3 C 0.7070(18) -0.0689(16) 1.0961(14) 0.035(5) Uiso 0.093(5) 1 d . . P A 2
H2A'_3 H 0.684258 -0.019240 1.118539 0.042 Uiso 0.093(5) 1 calc R U P A 2
C3A'_3 C 0.7353(16) -0.1254(16) 1.1505(15) 0.029(5) Uiso 0.093(5) 1 d . . P A 2
H3A'_3 H 0.737784 -0.110566 1.210508 0.035 Uiso 0.093(5) 1 calc R U P A 2
C2B'_3 C 0.7478(19) -0.1438(14) 0.9879(12) 0.037(4) Uiso 0.093(5) 1 d . . P A 2
H2B'_3 H 0.757933 -0.148358 0.932536 0.044 Uiso 0.093(5) 1 calc R U P A 2
C3B'_3 C 0.7741(19) -0.2045(14) 1.0354(11) 0.038(4) Uiso 0.093(5) 1 d . . P A 2
H3B'_3 H 0.802861 -0.249107 1.013351 0.045 Uiso 0.093(5) 1 calc R U P A 2
C6A_3 C 0.85222(10) -0.36495(9) 1.28285(8) 0.0304(2) Uani 1 1 d . . . . .
H6A_3 H 0.828044 -0.317732 1.307747 0.036 Uiso 1 1 calc R U . . .
C7A_3 C 0.89031(11) -0.41981(10) 1.33303(8) 0.0326(3) Uani 1 1 d . . . . .
H7A_3 H 0.891947 -0.410778 1.392700 0.039 Uiso 1 1 calc R U . . .
C6B_3 C 0.88481(10) -0.44822(9) 1.15881(8) 0.0299(2) Uani 1 1 d . . . . .
H6B_3 H 0.882137 -0.457929 1.098804 0.036 Uiso 1 1 calc R U . . .
C7B_3 C 0.92430(10) -0.50340(9) 1.20977(8) 0.0299(2) Uani 1 1 d . . . . .
H7B_3 H 0.949169 -0.550209 1.185218 0.036 Uiso 1 1 calc R U . . .
O1_4 O 0.55463(8) 0.12020(8) 0.63846(7) 0.0432(2) Uani 1 1 d . . . . .
H1_4 H 0.5072(17) 0.1262(15) 0.5827(14) 0.070(6) Uiso 1 1 d . . . . .
O2_4 O 0.63087(8) -0.00093(8) 0.88657(7) 0.0449(2) Uani 1 1 d . . . . .
H2_4 H 0.6612(15) -0.0232(14) 0.9357(12) 0.060(5) Uiso 1 1 d . . . . .
O3_4 O 0.27020(8) -0.24508(7) 0.86915(6) 0.0377(2) Uani 1 1 d . . . . .
H3A_4 H 0.3206(16) -0.2557(14) 0.9179(13) 0.066(5) Uiso 1 1 d . . . . .
O4_4 O 0.27148(8) -0.06835(7) 0.65702(6) 0.0367(2) Uani 1 1 d . . . . .
H4_4 H 0.3233(15) -0.0221(14) 0.6433(12) 0.055(5) Uiso 1 1 d . . . . .
N1_4 N 0.47331(9) 0.05415(8) 0.66255(7) 0.0317(2) Uani 1 1 d . . . . .
C1_4 C 0.45576(10) -0.03405(8) 0.77001(7) 0.0263(2) Uani 1 1 d . . . . .
C2_4 C 0.51398(10) -0.05310(9) 0.84812(8) 0.0296(2) Uani 1 1 d . . . . .
C3_4 C 0.45303(10) -0.12216(9) 0.88280(8) 0.0290(2) Uani 1 1 d . . . . .
H3_4 H 0.493224 -0.133398 0.935946 0.035 Uiso 1 1 calc R U . . .
C4_4 C 0.33298(10) -0.17467(9) 0.83931(8) 0.0277(2) Uani 1 1 d . . . . .
C5_4 C 0.27294(10) -0.15595(9) 0.76327(8) 0.0299(2) Uani 1 1 d . . . . .
H5_4 H 0.190743 -0.191269 0.734452 0.036 Uiso 1 1 calc R U . . .
C6_4 C 0.33396(10) -0.08551(9) 0.73005(7) 0.0270(2) Uani 1 1 d . . . . .
C7_4 C 0.52257(11) 0.03536(9) 0.73382(8) 0.0297(2) Uani 1 1 d . . . . .
H7_4 H 0.604720 0.067720 0.763513 0.036 Uiso 1 1 calc R U . . .

loop_
_atom_site_aniso_label
_atom_site_aniso_U_11
_atom_site_aniso_U_22
_atom_site_aniso_U_33
_atom_site_aniso_U_23
_atom_site_aniso_U_13
_atom_site_aniso_U_12
O1_1 0.0453(5) 0.0369(4) 0.0249(4) 0.0180(3) 0.0154(4) 0.0274(4)
N1_1 0.0363(5) 0.0361(5) 0.0343(5) 0.0222(4) 0.0174(4) 0.0211(4)
N2_1 0.0307(5) 0.0296(5) 0.0252(5) 0.0147(4) 0.0118(4) 0.0153(4)
N3_1 0.0292(5) 0.0296(5) 0.0248(4) 0.0149(4) 0.0118(4) 0.0154(4)
C4_1 0.0280(5) 0.0306(6) 0.0270(5) 0.0165(5) 0.0132(4) 0.0157(5)
C5_1 0.0278(5) 0.0290(5) 0.0240(5) 0.0151(4) 0.0114(4) 0.0143(4)
C8_1 0.0294(5) 0.0321(6) 0.0255(5) 0.0168(5) 0.0124(4) 0.0167(5)
C9_1 0.0413(6) 0.0358(6) 0.0308(6) 0.0189(5) 0.0184(5) 0.0255(5)
C10_1 0.0368(6) 0.0371(6) 0.0284(6) 0.0183(5) 0.0150(5) 0.0223(5)
C11_1 0.0404(7) 0.0363(6) 0.0327(6) 0.0182(5) 0.0153(5) 0.0226(5)
C12_1 0.0389(6) 0.0385(7) 0.0360(6) 0.0218(5) 0.0167(5) 0.0228(6)
C13_1 0.0506(8) 0.0400(7) 0.0434(7) 0.0217(6) 0.0164(6) 0.0281(6)
C14_1 0.0574(9) 0.0488(8) 0.0523(9) 0.0304(7) 0.0179(7) 0.0335(7)
C2A_1 0.0425(7) 0.0321(6) 0.0364(6) 0.0183(5) 0.0199(5) 0.0219(5)
C3A_1 0.0392(6) 0.0322(6) 0.0288(6) 0.0143(5) 0.0158(5) 0.0183(5)
C6A_1 0.0371(6) 0.0302(6) 0.0260(5) 0.0138(5) 0.0136(5) 0.0194(5)
C7A_1 0.0385(6) 0.0322(6) 0.0216(5) 0.0120(4) 0.0123(5) 0.0185(5)
C2B_1 0.0358(6) 0.0367(6) 0.0271(6) 0.0166(5) 0.0125(5) 0.0198(5)
C3B_1 0.0341(6) 0.0310(6) 0.0278(6) 0.0145(5) 0.0130(5) 0.0183(5)
C6B_1 0.0369(6) 0.0330(6) 0.0218(5) 0.0128(4) 0.0128(5) 0.0182(5)
C7B_1 0.0408(6) 0.0322(6) 0.0260(5) 0.0144(5) 0.0152(5) 0.0221(5)
O1_2 0.0421(5) 0.0354(4) 0.0251(4) 0.0154(3) 0.0135(3) 0.0266(4)
N1_2 0.0380(5) 0.0351(5) 0.0310(5) 0.0196(4) 0.0160(4) 0.0192(4)
N2_2 0.0362(5) 0.0298(5) 0.0271(5) 0.0144(4) 0.0129(4) 0.0182(4)
N3_2 0.0338(5) 0.0307(5) 0.0269(5) 0.0152(4) 0.0144(4) 0.0180(4)
C4_2 0.0327(6) 0.0299(6) 0.0271(5) 0.0156(5) 0.0148(5) 0.0170(5)
C5_2 0.0287(5) 0.0305(6) 0.0258(5) 0.0145(4) 0.0127(4) 0.0155(5)
C8_2 0.0286(5) 0.0324(6) 0.0261(5) 0.0155(5) 0.0126(4) 0.0178(5)
C9_2 0.0376(6) 0.0329(6) 0.0291(6) 0.0158(5) 0.0149(5) 0.0231(5)
C10_2 0.0336(6) 0.0312(6) 0.0260(5) 0.0130(5) 0.0109(5) 0.0193(5)
C11_2 0.0402(6) 0.0330(6) 0.0279(6) 0.0141(5) 0.0137(5) 0.0230(5)
C12_2 0.0336(6) 0.0307(6) 0.0268(5) 0.0122(5) 0.0110(5) 0.0182(5)
C13_2 0.0445(7) 0.0358(6) 0.0347(6) 0.0182(5) 0.0167(5) 0.0257(6)
C14_2 0.0495(8) 0.0411(7) 0.0394(7) 0.0226(6) 0.0152(6) 0.0262(6)
C2A_2 0.0552(8) 0.0323(6) 0.0353(6) 0.0173(5) 0.0178(6) 0.0259(6)
C3A_2 0.0534(8) 0.0318(6) 0.0275(6) 0.0119(5) 0.0137(5) 0.0230(6)
C6A_2 0.0341(6) 0.0292(6) 0.0283(6) 0.0124(5) 0.0131(5) 0.0186(5)
C7A_2 0.0345(6) 0.0321(6) 0.0238(5) 0.0110(4) 0.0121(5) 0.0188(5)
C2B_2 0.0336(6) 0.0328(6) 0.0262(5) 0.0141(5) 0.0140(5) 0.0143(5)
C3B_2 0.0340(6) 0.0281(5) 0.0294(6) 0.0137(5) 0.0158(5) 0.0161(5)
C6B_2 0.0381(6) 0.0310(6) 0.0249(5) 0.0123(5) 0.0150(5) 0.0186(5)
C7B_2 0.0370(6) 0.0296(6) 0.0289(6) 0.0144(5) 0.0156(5) 0.0202(5)
O1_3 0.0489(5) 0.0419(5) 0.0288(4) 0.0205(4) 0.0180(4) 0.0313(4)
N1_3 0.0362(5) 0.0345(5) 0.0374(6) 0.0189(4) 0.0102(4) 0.0194(5)
N2_3 0.0385(5) 0.0331(5) 0.0290(5) 0.0160(4) 0.0139(4) 0.0211(4)
N3_3 0.0324(5) 0.0291(5) 0.0269(5) 0.0130(4) 0.0096(4) 0.0156(4)
C4_3 0.0330(6) 0.0335(6) 0.0308(6) 0.0168(5) 0.0134(5) 0.0195(5)
C5_3 0.0290(5) 0.0275(5) 0.0255(5) 0.0126(4) 0.0084(4) 0.0134(5)
C8_3 0.0319(6) 0.0308(6) 0.0262(5) 0.0152(5) 0.0104(5) 0.0165(5)
C9_3 0.0363(6) 0.0317(6) 0.0282(6) 0.0147(5) 0.0135(5) 0.0201(5)
C10_3 0.0361(6) 0.0340(6) 0.0275(6) 0.0148(5) 0.0121(5) 0.0207(5)
C11_3 0.0348(6) 0.0337(6) 0.0307(6) 0.0149(5) 0.0141(5) 0.0193(5)
C12_3 0.0396(6) 0.0340(6) 0.0325(6) 0.0162(5) 0.0174(5) 0.0223(5)
C13_3 0.0484(7) 0.0388(7) 0.0405(7) 0.0200(6) 0.0213(6) 0.0282(6)
C14_3 0.0734(10) 0.0526(9) 0.0489(8) 0.0302(7) 0.0286(8) 0.0448(8)
C2A_3 0.0448(12) 0.0295(9) 0.0379(9) 0.0114(7) 0.0087(8) 0.0198(9)
C3A_3 0.0459(13) 0.0354(10) 0.0292(8) 0.0115(7) 0.0102(9) 0.0227(10)
C2B_3 0.0405(11) 0.0385(8) 0.0294(7) 0.0167(6) 0.0110(7) 0.0227(9)
C3B_3 0.0407(11) 0.0323(8) 0.0298(7) 0.0137(6) 0.0131(6) 0.0217(8)
C6A_3 0.0370(6) 0.0331(6) 0.0297(6) 0.0151(5) 0.0160(5) 0.0206(5)
C7A_3 0.0424(7) 0.0388(6) 0.0280(6) 0.0177(5) 0.0181(5) 0.0238(6)
C6B_3 0.0369(6) 0.0311(6) 0.0218(5) 0.0107(4) 0.0096(5) 0.0167(5)
C7B_3 0.0368(6) 0.0312(6) 0.0255(5) 0.0117(5) 0.0114(5) 0.0192(5)
O1_4 0.0404(5) 0.0540(6) 0.0475(5) 0.0385(5) 0.0197(4) 0.0224(4)
O2_4 0.0318(5) 0.0490(5) 0.0471(5) 0.0348(5) 0.0053(4) 0.0116(4)
O3_4 0.0351(5) 0.0461(5) 0.0410(5) 0.0296(4) 0.0171(4) 0.0193(4)
O4_4 0.0368(5) 0.0463(5) 0.0310(4) 0.0235(4) 0.0099(4) 0.0213(4)
N1_4 0.0401(5) 0.0331(5) 0.0325(5) 0.0205(4) 0.0173(4) 0.0208(4)
C1_4 0.0346(6) 0.0244(5) 0.0238(5) 0.0115(4) 0.0109(4) 0.0165(5)
C2_4 0.0331(6) 0.0278(5) 0.0275(5) 0.0133(4) 0.0081(5) 0.0152(5)
C3_4 0.0351(6) 0.0294(6) 0.0251(5) 0.0152(4) 0.0090(5) 0.0175(5)
C4_4 0.0353(6) 0.0284(5) 0.0275(5) 0.0143(4) 0.0152(5) 0.0183(5)
C5_4 0.0298(6) 0.0339(6) 0.0291(6) 0.0144(5) 0.0108(5) 0.0167(5)
C6_4 0.0363(6) 0.0286(5) 0.0214(5) 0.0109(4) 0.0102(4) 0.0202(5)
C7_4 0.0356(6) 0.0290(6) 0.0297(6) 0.0152(5) 0.0125(5) 0.0181(5)

loop_
_atom_type_symbol
_atom_type_description
_atom_type_scat_dispersion_real
_atom_type_scat_dispersion_imag
_atom_type_scat_source
C C 0.0181 0.0091 'International Tables Vol C Tables 4.2.6.8 and 6.1.1.4'
H H 0.0000 0.0000 'International Tables Vol C Tables 4.2.6.8 and 6.1.1.4'
N N 0.0311 0.0180 'International Tables Vol C Tables 4.2.6.8 and 6.1.1.4'
O O 0.0492 0.0322 'International Tables Vol C Tables 4.2.6.8 and 6.1.1.4'

loop_
_geom_angle_atom_site_label_1
_geom_angle_atom_site_label_2
_geom_angle_atom_site_label_3
_geom_angle
C8_1 O1_1 C9_1 118.94(9)
C2A_1 N1_1 C2B_1 117.37(10)
N3_1 N2_1 C4_1 112.91(9)
N2_1 N3_1 C5_1 114.40(9)
C3A_1 C4_1 C3B_1 118.85(10)
C3A_1 C4_1 N2_1 116.66(10)
C3B_1 C4_1 N2_1 124.49(10)
C6B_1 C5_1 C6A_1 119.53(10)
C6B_1 C5_1 N3_1 116.49(10)
C6A_1 C5_1 N3_1 123.97(10)
O1_1 C8_1 C7B_1 125.08(10)
O1_1 C8_1 C7A_1 114.71(10)
C7B_1 C8_1 C7A_1 120.21(10)
O1_1 C9_1 C10_1 106.31(9)
C9_1 C10_1 C11_1 112.60(10)
C10_1 C11_1 C12_1 112.38(10)
C13_1 C12_1 C11_1 113.13(11)
C12_1 C13_1 C14_1 113.07(12)
N1_1 C2A_1 C3A_1 123.35(11)
C2A_1 C3A_1 C4_1 118.46(11)
C7A_1 C6A_1 C5_1 119.94(11)
C6A_1 C7A_1 C8_1 120.32(10)
N1_1 C2B_1 C3B_1 123.80(11)
C2B_1 C3B_1 C4_1 118.14(11)
C5_1 C6B_1 C7B_1 120.91(10)
C8_1 C7B_1 C6B_1 119.09(11)
C8_2 O1_2 C9_2 119.29(9)
C2A_2 N1_2 C2B_2 116.76(10)
N3_2 N2_2 C4_2 113.47(9)
N2_2 N3_2 C5_2 114.11(9)
C3A_2 C4_2 C3B_2 118.41(10)
C3A_2 C4_2 N2_2 116.67(10)
C3B_2 C4_2 N2_2 124.90(10)
C6B_2 C5_2 C6A_2 119.35(10)
C6B_2 C5_2 N3_2 116.86(10)
C6A_2 C5_2 N3_2 123.79(10)
O1_2 C8_2 C7B_2 125.27(10)
O1_2 C8_2 C7A_2 114.41(10)
C7B_2 C8_2 C7A_2 120.32(10)
O1_2 C9_2 C10_2 106.02(9)
C9_2 C10_2 C11_2 113.60(9)
C10_2 C11_2 C12_2 112.49(10)
C13_2 C12_2 C11_2 112.74(10)
C14_2 C13_2 C12_2 113.29(10)
N1_2 C2A_2 C3A_2 123.69(11)
C4_2 C3A_2 C2A_2 118.69(11)
C7A_2 C6A_2 C5_2 119.94(10)
C6A_2 C7A_2 C8_2 120.44(10)
N1_2 C2B_2 C3B_2 123.86(11)
C2B_2 C3B_2 C4_2 118.57(11)
C5_2 C6B_2 C7B_2 121.19(10)
C8_2 C7B_2 C6B_2 118.76(10)
C8_3 O1_3 C9_3 119.50(9)
C2B'_3 N1_3 C2A'_3 116.4(12)
C2A_3 N1_3 C2B_3 117.43(12)
N3_3 N2_3 C4_3 112.46(9)
N2_3 N3_3 C5_3 114.27(9)
C3A_3 C4_3 C3B_3 118.91(12)
C3A'_3 C4_3 C3B'_3 115.8(11)
C3A'_3 C4_3 N2_3 117.7(9)
C3A_3 C4_3 N2_3 117.10(12)
C3B_3 C4_3 N2_3 123.98(11)
C3B'_3 C4_3 N2_3 125.1(7)
C6B_3 C5_3 C6A_3 119.66(10)
C6B_3 C5_3 N3_3 116.13(10)
C6A_3 C5_3 N3_3 124.20(11)
O1_3 C8_3 C7B_3 125.35(11)
O1_3 C8_3 C7A_3 114.49(10)
C7B_3 C8_3 C7A_3 120.16(10)
O1_3 C9_3 C10_3 104.99(9)
C9_3 C10_3 C11_3 115.17(10)
C10_3 C11_3 C12_3 111.06(10)
C13_3 C12_3 C11_3 115.37(10)
C12_3 C13_3 C14_3 112.03(11)
N1_3 C2A_3 C3A_3 123.52(16)
C4_3 C3A_3 C2A_3 118.44(16)
N1_3 C2B_3 C3B_3 123.42(13)
C2B_3 C3B_3 C4_3 118.12(13)
N1_3 C2A'_3 C3A'_3 123.7(18)
C4_3 C3A'_3 C2A'_3 118.9(18)
N1_3 C2B'_3 C3B'_3 123.8(14)
C2B'_3 C3B'_3 C4_3 120.3(13)
C7A_3 C6A_3 C5_3 119.66(11)
C6A_3 C7A_3 C8_3 120.62(11)
C7B_3 C6B_3 C5_3 120.83(11)
C6B_3 C7B_3 C8_3 119.06(11)
C7_4 N1_4 O1_4 111.44(10)
C6_4 C1_4 C2_4 117.65(10)
C6_4 C1_4 C7_4 122.94(10)
C2_4 C1_4 C7_4 119.40(10)
O2_4 C2_4 C3_4 122.33(10)
O2_4 C2_4 C1_4 116.58(10)
C3_4 C2_4 C1_4 121.09(11)
C4_4 C3_4 C2_4 119.60(10)
O3_4 C4_4 C3_4 121.59(10)
O3_4 C4_4 C5_4 117.76(11)
C3_4 C4_4 C5_4 120.65(10)
C6_4 C5_4 C4_4 119.52(11)
O4_4 C6_4 C5_4 117.30(10)
O4_4 C6_4 C1_4 121.29(10)
C5_4 C6_4 C1_4 121.42(10)
N1_4 C7_4 C1_4 121.50(11)

loop_
_geom_bond_atom_site_label_1
_geom_bond_atom_site_label_2
_geom_bond_distance
O1_1 C8_1 1.3569(13)
O1_1 C9_1 1.4378(14)
N1_1 C2A_1 1.3354(16)
N1_1 C2B_1 1.3393(16)
N2_1 N3_1 1.2609(13)
N2_1 C4_1 1.4296(13)
N3_1 C5_1 1.4173(13)
C4_1 C3A_1 1.3883(16)
C4_1 C3B_1 1.3928(16)
C5_1 C6B_1 1.3857(16)
C5_1 C6A_1 1.4034(16)
C8_1 C7B_1 1.3904(16)
C8_1 C7A_1 1.4000(16)
C9_1 C10_1 1.5145(15)
C10_1 C11_1 1.5207(16)
C11_1 C12_1 1.5274(16)
C12_1 C13_1 1.5201(17)
C13_1 C14_1 1.5263(18)
C2A_1 C3A_1 1.3873(16)
C6A_1 C7A_1 1.3734(15)
C2B_1 C3B_1 1.3808(15)
C6B_1 C7B_1 1.3928(15)
O1_2 C8_2 1.3588(13)
O1_2 C9_2 1.4383(13)
N1_2 C2A_2 1.3369(17)
N1_2 C2B_2 1.3400(16)
N2_2 N3_2 1.2583(14)
N2_2 C4_2 1.4304(14)
N3_2 C5_2 1.4185(14)
C4_2 C3A_2 1.3843(16)
C4_2 C3B_2 1.3911(16)
C5_2 C6B_2 1.3912(16)
C5_2 C6A_2 1.4003(16)
C8_2 C7B_2 1.3914(16)
C8_2 C7A_2 1.4000(16)
C9_2 C10_2 1.5127(15)
C10_2 C11_2 1.5198(15)
C11_2 C12_2 1.5260(15)
C12_2 C13_2 1.5239(16)
C13_2 C14_2 1.5225(17)
C2A_2 C3A_2 1.3871(17)
C6A_2 C7A_2 1.3736(15)
C2B_2 C3B_2 1.3810(16)
C6B_2 C7B_2 1.3917(15)
O1_3 C8_3 1.3535(13)
O1_3 C9_3 1.4386(14)
N1_3 C2B'_3 1.284(16)
N1_3 C2A_3 1.330(2)
N1_3 C2A'_3 1.34(2)
N1_3 C2B_3 1.3452(19)
N2_3 N3_3 1.2621(14)
N2_3 C4_3 1.4252(14)
N3_3 C5_3 1.4148(14)
C4_3 C3A'_3 1.35(2)
C4_3 C3A_3 1.381(2)
C4_3 C3B_3 1.3960(18)
C4_3 C3B'_3 1.403(16)
C5_3 C6B_3 1.3924(16)
C5_3 C6A_3 1.4017(16)
C8_3 C7B_3 1.3892(16)
C8_3 C7A_3 1.4022(17)
C9_3 C10_3 1.5149(15)
C10_3 C11_3 1.5231(16)
C11_3 C12_3 1.5295(16)
C12_3 C13_3 1.5175(16)
C13_3 C14_3 1.5254(18)
C2A_3 C3A_3 1.387(2)
C2B_3 C3B_3 1.3805(19)
C2A'_3 C3A'_3 1.38(3)
C2B'_3 C3B'_3 1.36(2)
C6A_3 C7A_3 1.3696(16)
C6B_3 C7B_3 1.3889(16)
O1_4 N1_4 1.3968(13)
O2_4 C2_4 1.3517(15)
O3_4 C4_4 1.3561(14)
O4_4 C6_4 1.3581(13)
N1_4 C7_4 1.2833(15)
C1_4 C6_4 1.4068(16)
C1_4 C2_4 1.4130(15)
C1_4 C7_4 1.4480(16)
C2_4 C3_4 1.3891(16)
C3_4 C4_4 1.3887(17)
C4_4 C5_4 1.3938(15)
C5_4 C6_4 1.3844(16)
